data_1565004
loop_
_publ_author_name
'Akopov, Georgiy'
'Hewage, Nethmi'
'Yox, Philip'
'Viswanathan , Gayatri'
'Lee, Shannon'
'Hulsebosch, Liam'
'Cady, Sarah'
'Paterson, Alexander L.'
'Perras, Fr\'ed\'eric A.'
'Xu, Wenqian'
'Wu, Kui'
'Mudryk, Yaroslav'
'Kovnir, Kirill'

_publ_section_title
;
 &#x000D; Synthesis-Enabled Exploration of Chiral and Polar Multivalent
 Quaternary Sulfides&#x000D;
;
_journal_name_full 'Chemical Science'
_journal_paper_doi 10.1039/D1SC03685H
_journal_year 2021
_chemical_formula_sum 'Hf0.48 La6 S14 Si2'
_chemical_formula_weight 1424.16
_space_group_crystal_system hexagonal
_space_group_IT_number 173
_space_group_name_Hall 'P 6c'
_space_group_name_H-M_alt 'P 63'
_audit_creation_method SHELXL-2018/3
_audit_update_record
;
2021-09-26 deposited with the CCDC.	2021-10-18 downloaded from the CCDC.
;
_cell_angle_alpha 90
_cell_angle_beta 90
_cell_angle_gamma 120
_cell_formula_units_Z 1
_cell_length_a 10.3188(6)
_cell_length_b 10.3188(6)
_cell_length_c 5.7612(5)
_cell_measurement_reflns_used 7034
_cell_measurement_temperature 100(2)
_cell_measurement_theta_max 39.14
_cell_measurement_theta_min 2.29
_cell_volume 531.25(6)
_computing_structure_refinement 'SHELXL-2018/3 (Sheldrick, 2018)'
_computing_structure_solution 'SHELXT 2018/2 (Sheldrick, 2018)'
_diffrn_ambient_temperature 100(2)
_diffrn_measured_fraction_theta_full 0.997
_diffrn_measured_fraction_theta_max 0.999
_diffrn_measurement_device_type 'Bruker APEX III CMOS area-detector'
_diffrn_measurement_method 'profile data from \w scans'
_diffrn_radiation_type MoK\a
_diffrn_radiation_wavelength 0.71073
_diffrn_reflns_av_R_equivalents 0.0865
_diffrn_reflns_av_unetI/netI 0.0331
_diffrn_reflns_Laue_measured_fraction_full 0.997
_diffrn_reflns_Laue_measured_fraction_max 0.999
_diffrn_reflns_limit_h_max 15
_diffrn_reflns_limit_h_min -15
_diffrn_reflns_limit_k_max 15
_diffrn_reflns_limit_k_min -15
_diffrn_reflns_limit_l_max 8
_diffrn_reflns_limit_l_min -8
_diffrn_reflns_number 19155
_diffrn_reflns_point_group_measured_fraction_full 0.998
_diffrn_reflns_point_group_measured_fraction_max 0.999
_diffrn_reflns_theta_full 25.242
_diffrn_reflns_theta_max 32.494
_diffrn_reflns_theta_min 3.949
_diffrn_source 'fine-focus sealed tube'
_exptl_absorpt_coefficient_mu 15.644
_exptl_absorpt_correction_T_max 0.748
_exptl_absorpt_correction_T_min 0.643
_exptl_absorpt_correction_type multi-scan
_exptl_absorpt_process_details SADABS
_exptl_crystal_colour yellow
_exptl_crystal_density_diffrn 4.451
_exptl_crystal_description plate
_exptl_crystal_F_000 629
_exptl_crystal_size_max 0.064
_exptl_crystal_size_mid 0.035
_exptl_crystal_size_min 0.029
_refine_diff_density_max 1.052
_refine_diff_density_min -1.491
_refine_diff_density_rms 0.235
_refine_ls_abs_structure_details
;
 Refined as an inversion twin.
;
_refine_ls_abs_structure_Flack 0.04(4)
_refine_ls_extinction_method none
_refine_ls_goodness_of_fit_ref 1.074
_refine_ls_hydrogen_treatment undef
_refine_ls_matrix_type full
_refine_ls_number_parameters 41
_refine_ls_number_reflns 1289
_refine_ls_number_restraints 0
_refine_ls_restrained_S_all 1.074
_refine_ls_R_factor_all 0.0344
_refine_ls_R_factor_gt 0.0260
_refine_ls_shift/su_max 0.001
_refine_ls_shift/su_mean 0.000
_refine_ls_structure_factor_coef Fsqd
_refine_ls_weighting_details 'w=1/[\s^2^(Fo^2^)+(0.0047P)^2^+2.7719P] where P=(Fo^2^+2Fc^2^)/3'
_refine_ls_weighting_scheme calc
_refine_ls_wR_factor_gt 0.0415
_refine_ls_wR_factor_ref 0.0433
_reflns_Friedel_coverage 0.844
_reflns_Friedel_fraction_full 1.000
_reflns_Friedel_fraction_max 1.000
_reflns_number_gt 1151
_reflns_number_total 1289
_reflns_threshold_expression 'I > 2\s(I)'
_cod_data_source_file d1sc03685h2.cif
_cod_data_source_block GA1716_La6HfSi2S14
_cod_original_cell_volume 531.25(8)
_cod_database_code 1565004
_shelx_shelxl_version_number 2018/3
_shelx_space_group_comment
;
The symmetry employed for this shelxl refinement is uniquely defined
by the following loop, which should always be used as a source of
symmetry information in preference to the above space-group names.
They are only intended as comments.
;
_shelx_estimated_absorpt_t_min 0.434
_shelx_estimated_absorpt_t_max 0.660

loop_
_space_group_symop_operation_xyz
'x, y, z'
'-y, x-y, z'
'-x+y, -x, z'
'-x, -y, z+1/2'
'y, -x+y, z+1/2'
'x-y, x, z+1/2'

loop_
_atom_site_label
_atom_site_type_symbol
_atom_site_fract_x
_atom_site_fract_y
_atom_site_fract_z
_atom_site_U_iso_or_equiv
_atom_site_adp_type
_atom_site_occupancy
_atom_site_site_symmetry_order
_atom_site_calc_flag
_atom_site_refinement_flags_posn
_atom_site_refinement_flags_adp
_atom_site_refinement_flags_occupancy
_atom_site_disorder_assembly
_atom_site_disorder_group
La1 La 0.87746(4) 0.64259(4) 0.2334(6) 0.00980(9) Uani 1 1 d . . . . .
Hf1 Hf 0.000000 0.000000 0.000000 0.0024(5) Uani 0.243(2) 3 d S T P . .
Si1 Si 0.666667 0.333333 0.6492(8) 0.0044(6) Uani 1 3 d S T P . .
S1 S 0.88421(18) 0.40831(19) 0.5092(7) 0.0054(3) Uani 1 1 d . . . . .
S2 S 0.666667 0.333333 1.0132(8) 0.0077(5) Uani 1 3 d S T P . .
S3 S 0.7573(4) 0.8395(5) 0.2482(17) 0.0070(6) Uani 0.757(2) 1 d . . P . .
S33 S 0.090(2) 0.2688(16) 0.244(6) 0.0070(6) Uani 0.243(2) 1 d . . P . .

loop_
_atom_site_aniso_label
_atom_site_aniso_U_11
_atom_site_aniso_U_22
_atom_site_aniso_U_33
_atom_site_aniso_U_23
_atom_site_aniso_U_13
_atom_site_aniso_U_12
La1 0.00631(15) 0.01558(18) 0.01005(14) 0.0014(3) 0.0026(3) 0.00738(14)
Hf1 0.0026(5) 0.0026(5) 0.0020(9) 0.000 0.000 0.0013(3)
Si1 0.0051(9) 0.0051(9) 0.0029(12) 0.000 0.000 0.0025(5)
S1 0.0047(7) 0.0081(7) 0.0042(6) -0.0004(6) -0.0004(6) 0.0039(6)
S2 0.0096(8) 0.0096(8) 0.0038(11) 0.000 0.000 0.0048(4)
S3 0.0100(16) 0.0075(17) 0.0064(8) 0.0033(15) 0.002(2) 0.0066(15)
S33 0.0100(16) 0.0075(17) 0.0064(8) 0.0033(15) 0.002(2) 0.0066(15)

loop_
_atom_type_symbol
_atom_type_description
_atom_type_scat_dispersion_real
_atom_type_scat_dispersion_imag
_atom_type_scat_source
Hf Hf -0.5830 6.1852 'International Tables Vol C Tables 4.2.6.8 and 6.1.1.4'
La La -0.2871 2.4523 'International Tables Vol C Tables 4.2.6.8 and 6.1.1.4'
S S 0.1246 0.1234 'International Tables Vol C Tables 4.2.6.8 and 6.1.1.4'
Si Si 0.0817 0.0704 'International Tables Vol C Tables 4.2.6.8 and 6.1.1.4'

loop_
_geom_angle_atom_site_label_1
_geom_angle_atom_site_label_2
_geom_angle_atom_site_label_3
_geom_angle
_geom_angle_site_symmetry_1
_geom_angle_site_symmetry_3
_geom_angle_publ_flag
S3 La1 S3 83.39(13) . 2_765 ?
S3 La1 S33 4.7(4) . 2_665 ?
S3 La1 S33 88.1(3) 2_765 2_665 ?
S3 La1 S1 140.24(17) . . ?
S3 La1 S1 111.55(13) 2_765 . ?
S33 La1 S1 138.3(6) 2_665 . ?
S3 La1 S33 80.2(4) . 4_664 ?
S3 La1 S33 79.6(4) 2_765 4_664 ?
S33 La1 S33 80.6(7) 2_665 4_664 ?
S1 La1 S33 137.3(3) . 4_664 ?
S3 La1 S33 87.9(3) . 3_665 ?
S3 La1 S33 4.5(3) 2_765 3_665 ?
S33 La1 S33 92.6(5) 2_665 3_665 ?
S1 La1 S33 108.2(5) . 3_665 ?
S33 La1 S33 80.0(7) 4_664 3_665 ?
S3 La1 S3 76.72(16) . 6_654 ?
S3 La1 S3 76.42(16) 2_765 6_654 ?
S33 La1 S3 77.4(7) 2_665 6_654 ?
S1 La1 S3 141.40(10) . 6_654 ?
S33 La1 S3 4.5(4) 4_664 6_654 ?
S33 La1 S3 77.1(7) 3_665 6_654 ?
S3 La1 S1 75.06(12) . 2_655 ?
S3 La1 S1 139.98(16) 2_765 2_655 ?
S33 La1 S1 71.4(5) 2_665 2_655 ?
S1 La1 S1 70.30(6) . 2_655 ?
S33 La1 S1 127.6(4) 4_664 2_655 ?
S33 La1 S1 142.6(6) 3_665 2_655 ?
S3 La1 S1 128.50(9) 6_654 2_655 ?
S3 La1 S1 143.96(14) . 4_764 ?
S3 La1 S1 71.02(10) 2_765 4_764 ?
S33 La1 S1 146.9(5) 2_665 4_764 ?
S1 La1 S1 74.50(3) . 4_764 ?
S33 La1 S1 70.8(4) 4_664 4_764 ?
S33 La1 S1 66.8(4) 3_665 4_764 ?
S3 La1 S1 72.94(10) 6_654 4_764 ?
S1 La1 S1 140.16(4) 2_655 4_764 ?
S3 La1 S33 77.3(4) . 4_665 ?
S3 La1 S33 76.8(4) 2_765 4_665 ?
S33 La1 S33 78.6(6) 2_665 4_665 ?
S1 La1 S33 71.3(3) . 4_665 ?
S33 La1 S33 148.9(5) 4_664 4_665 ?
S33 La1 S33 78.1(6) 3_665 4_665 ?
S3 La1 S33 144.4(3) 6_654 4_665 ?
S1 La1 S33 65.9(3) 2_655 4_665 ?
S1 La1 S33 118.9(4) 4_764 4_665 ?
S3 La1 S2 114.42(10) . 1_554 ?
S3 La1 S2 150.62(15) 2_765 1_554 ?
S33 La1 S2 110.0(4) 2_665 1_554 ?
S1 La1 S2 70.44(5) . 1_554 ?
S33 La1 S2 80.7(3) 4_664 1_554 ?
S33 La1 S2 147.3(5) 3_665 1_554 ?
S3 La1 S2 84.94(9) 6_654 1_554 ?
S1 La1 S2 69.24(5) 2_655 1_554 ?
S1 La1 S2 81.97(4) 4_764 1_554 ?
S33 La1 S2 128.3(3) 4_665 1_554 ?
S3 La1 S3 74.17(17) . 6_655 ?
S3 La1 S3 73.91(15) 2_765 6_655 ?
S33 La1 S3 75.8(6) 2_665 6_655 ?
S1 La1 S3 75.22(9) . 6_655 ?
S33 La1 S3 144.8(3) 4_664 6_655 ?
S33 La1 S3 75.4(6) 3_665 6_655 ?
S3 La1 S3 140.27(12) 6_654 6_655 ?
S1 La1 S3 68.00(9) 2_655 6_655 ?
S1 La1 S3 119.90(9) 4_764 6_655 ?
S33 La1 S3 4.1(4) 4_665 6_655 ?
S2 La1 S3 131.86(10) 1_554 6_655 ?
S3 Hf1 S3 93.2(3) 2_655 1_445 ?
S3 Hf1 S3 93.2(3) 2_655 3_565 ?
S3 Hf1 S3 93.2(3) 1_445 3_565 ?
S3 Hf1 S3 179.6(4) 2_655 5_454 ?
S3 Hf1 S3 87.03(5) 1_445 5_454 ?
S3 Hf1 S3 87.03(5) 3_565 5_454 ?
S3 Hf1 S3 87.03(5) 2_655 4_664 ?
S3 Hf1 S3 179.6(4) 1_445 4_664 ?
S3 Hf1 S3 87.03(5) 3_565 4_664 ?
S3 Hf1 S3 92.7(3) 5_454 4_664 ?
S3 Hf1 S3 87.03(5) 2_655 6_544 ?
S3 Hf1 S3 87.03(5) 1_445 6_544 ?
S3 Hf1 S3 179.6(4) 3_565 6_544 ?
S3 Hf1 S3 92.7(3) 5_454 6_544 ?
S3 Hf1 S3 92.7(3) 4_664 6_544 ?
S3 Hf1 S33 3.0(7) 2_655 3 ?
S3 Hf1 S33 95.4(5) 1_445 3 ?
S3 Hf1 S33 95.2(4) 3_565 3 ?
S3 Hf1 S33 176.6(4) 5_454 3 ?
S3 Hf1 S33 84.8(6) 4_664 3 ?
S3 Hf1 S33 85.1(6) 6_544 3 ?
S3 Hf1 S33 95.2(4) 2_655 2 ?
S3 Hf1 S33 3.0(7) 1_445 2 ?
S3 Hf1 S33 95.4(5) 3_565 2 ?
S3 Hf1 S33 85.1(6) 5_454 2 ?
S3 Hf1 S33 176.6(4) 4_664 2 ?
S3 Hf1 S33 84.8(6) 6_544 2 ?
S33 Hf1 S33 97.3(7) 3 2 ?
S3 Hf1 S33 95.4(5) 2_655 . ?
S3 Hf1 S33 95.2(4) 1_445 . ?
S3 Hf1 S33 3.0(7) 3_565 . ?
S3 Hf1 S33 84.8(6) 5_454 . ?
S3 Hf1 S33 85.1(6) 4_664 . ?
S3 Hf1 S33 176.6(4) 6_544 . ?
S33 Hf1 S33 97.3(7) 3 . ?
S33 Hf1 S33 97.3(7) 2 . ?
S3 Hf1 S33 85.4(6) 2_655 4_554 ?
S3 Hf1 S33 85.6(6) 1_445 4_554 ?
S3 Hf1 S33 178.1(5) 3_565 4_554 ?
S3 Hf1 S33 94.4(5) 5_454 4_554 ?
S3 Hf1 S33 94.1(5) 4_664 4_554 ?
S3 Hf1 S33 2.3(8) 6_544 4_554 ?
S33 Hf1 S33 83.5(2) 3 4_554 ?
S33 Hf1 S33 83.5(2) 2 4_554 ?
S33 Hf1 S33 178.8(11) . 4_554 ?
S3 Hf1 S33 178.1(5) 2_655 6_554 ?
S3 Hf1 S33 85.4(6) 1_445 6_554 ?
S3 Hf1 S33 85.6(6) 3_565 6_554 ?
S3 Hf1 S33 2.3(8) 5_454 6_554 ?
S3 Hf1 S33 94.4(5) 4_664 6_554 ?
S3 Hf1 S33 94.1(5) 6_544 6_554 ?
S33 Hf1 S33 178.8(11) 3 6_554 ?
S33 Hf1 S33 83.5(2) 2 6_554 ?
S33 Hf1 S33 83.5(2) . 6_554 ?
S33 Hf1 S33 95.8(8) 4_554 6_554 ?
S3 Hf1 S33 85.6(6) 2_655 5_554 ?
S3 Hf1 S33 178.1(5) 1_445 5_554 ?
S3 Hf1 S33 85.4(6) 3_565 5_554 ?
S3 Hf1 S33 94.1(5) 5_454 5_554 ?
S3 Hf1 S33 2.3(8) 4_664 5_554 ?
S3 Hf1 S33 94.4(5) 6_544 5_554 ?
S33 Hf1 S33 83.5(2) 3 5_554 ?
S33 Hf1 S33 178.8(11) 2 5_554 ?
S33 Hf1 S33 83.5(2) . 5_554 ?
S33 Hf1 S33 95.8(8) 4_554 5_554 ?
S33 Hf1 S33 95.8(8) 6_554 5_554 ?
S2 Si1 S1 112.21(9) . . ?
S2 Si1 S1 112.21(9) . 3_665 ?
S1 Si1 S1 106.60(10) . 3_665 ?
S2 Si1 S1 112.21(9) . 2_655 ?
S1 Si1 S1 106.60(10) . 2_655 ?
S1 Si1 S1 106.60(10) 3_665 2_655 ?
Si1 S1 La1 92.84(7) . . ?
Si1 S1 La1 90.24(7) . 3_665 ?
La1 S1 La1 110.82(6) . 3_665 ?
Si1 S1 La1 124.82(10) . 4_765 ?
La1 S1 La1 136.73(6) . 4_765 ?
La1 S1 La1 91.38(5) 3_665 4_765 ?
Si1 S2 La1 114.19(6) . 3_666 ?
Si1 S2 La1 114.19(6) . 1_556 ?
La1 S2 La1 104.37(6) 3_666 1_556 ?
Si1 S2 La1 114.19(5) . 2_656 ?
La1 S2 La1 104.37(6) 3_666 2_656 ?
La1 S2 La1 104.37(6) 1_556 2_656 ?
S33 S3 Hf1 141(10) 2_665 1_665 ?
S33 S3 Hf1 152(10) 2_665 4_665 ?
Hf1 S3 Hf1 66.27(8) 1_665 4_665 ?
S33 S3 La1 99(6) 2_665 . ?
Hf1 S3 La1 79.43(13) 1_665 . ?
Hf1 S3 La1 81.37(12) 4_665 . ?
S33 S3 La1 104(5) 2_665 3_675 ?
Hf1 S3 La1 79.06(13) 1_665 3_675 ?
Hf1 S3 La1 80.99(14) 4_665 3_675 ?
La1 S3 La1 156.32(14) . 3_675 ?
S33 S3 La1 75(10) 2_665 5_565 ?
Hf1 S3 La1 143.4(3) 1_665 5_565 ?
Hf1 S3 La1 77.1(2) 4_665 5_565 ?
La1 S3 La1 95.9(2) . 5_565 ?
La1 S3 La1 95.5(2) 3_675 5_565 ?
S33 S3 La1 65(10) 2_665 5_564 ?
Hf1 S3 La1 76.4(2) 1_665 5_564 ?
Hf1 S3 La1 142.6(3) 4_665 5_564 ?
La1 S3 La1 92.4(2) . 5_564 ?
La1 S3 La1 92.05(19) 3_675 5_564 ?
La1 S3 La1 140.27(12) 5_565 5_564 ?
S3 S33 Hf1 35(9) 3_565 . ?
S3 S33 Hf1 26(9) 3_565 4 ?
Hf1 S33 Hf1 61.0(3) . 4 ?
S3 S33 La1 76(5) 3_565 3_565 ?
Hf1 S33 La1 75.6(5) . 3_565 ?
Hf1 S33 La1 77.0(4) 4 3_565 ?
S3 S33 La1 100(10) 3_565 4_665 ?
Hf1 S33 La1 135.8(8) . 4_665 ?
Hf1 S33 La1 74.8(7) 4 4_665 ?
La1 S33 La1 96.0(8) 3_565 4_665 ?
S3 S33 La1 72(5) 3_565 2_655 ?
Hf1 S33 La1 75.0(5) . 2_655 ?
Hf1 S33 La1 76.4(4) 4 2_655 ?
La1 S33 La1 147.3(6) 3_565 2_655 ?
La1 S33 La1 95.2(8) 4_665 2_655 ?
S3 S33 La1 111(10) 3_565 4_664 ?
Hf1 S33 La1 75.3(8) . 4_664 ?
Hf1 S33 La1 136.3(9) 4 4_664 ?
La1 S33 La1 93.4(8) 3_565 4_664 ?
La1 S33 La1 148.9(5) 4_665 4_664 ?
La1 S33 La1 92.7(7) 2_655 4_664 ?

loop_
_geom_bond_atom_site_label_1
_geom_bond_atom_site_label_2
_geom_bond_distance
_geom_bond_site_symmetry_2
_geom_bond_publ_flag
La1 S3 2.862(5) . ?
La1 S3 2.882(5) 2_765 ?
La1 S33 2.911(18) 2_665 ?
La1 S1 2.9229(18) . ?
La1 S33 2.93(3) 4_664 ?
La1 S33 2.949(19) 3_665 ?
La1 S3 2.982(9) 6_654 ?
La1 S1 3.0179(17) 2_655 ?
La1 S1 3.0467(17) 4_764 ?
La1 S33 3.05(3) 4_665 ?
La1 S2 3.0956(14) 1_554 ?
La1 S3 3.143(8) 6_655 ?
Hf1 S3 2.629(6) 2_655 ?
Hf1 S3 2.629(6) 1_445 ?
Hf1 S3 2.629(6) 3_565 ?
Hf1 S3 2.640(6) 5_454 ?
Hf1 S3 2.640(6) 4_664 ?
Hf1 S3 2.640(6) 6_544 ?
Hf1 S33 2.82(2) 3 ?
Hf1 S33 2.82(2) 2 ?
Hf1 S33 2.82(2) . ?
Hf1 S33 2.855(19) 4_554 ?
Hf1 S33 2.855(19) 6_554 ?
Hf1 S33 2.855(19) 5_554 ?
Si1 S2 2.097(4) . ?
Si1 S1 2.133(2) . ?
Si1 S1 2.133(2) 3_665 ?
Si1 S1 2.133(2) 2_655 ?
S3 S33 0.240(17) 2_665 ?
